data_1548257
loop_
_publ_author_name
'Baolin Wang'
'Yongxin Li'
'Rakesh Ganguly'
'Hajime Hirao'
'Rei Kinjo'

_publ_section_title
;
 Ambiphilic boron in 1,4,2,5-diazadiborinine
;
_journal_name_full 'Nature Communications'
_journal_page_first 11871
_journal_paper_doi 10.1038/ncomms11871
_journal_volume 7
_journal_year 2016
_chemical_formula_sum 'C20 H20 B2 N4'
_chemical_formula_weight 338.02
_space_group_crystal_system monoclinic
_space_group_IT_number 15
_space_group_name_Hall '-C 2yc'
_space_group_name_H-M_alt 'C 1 2/c 1'
_symmetry_space_group_name_Hall '-C 2yc'
_symmetry_space_group_name_H-M 'C 1 2/c 1'
_atom_sites_solution_hydrogens geom
_cell_angle_alpha 90
_cell_angle_beta 132.202(4)
_cell_angle_gamma 90
_cell_formula_units_Z 8
_cell_length_a 28.875(4)
_cell_length_b 8.4730(15)
_cell_length_c 19.549(3)
_cell_measurement_reflns_used 1878
_cell_measurement_temperature 103.(2)
_cell_measurement_theta_max 23.2262
_cell_measurement_theta_min 2.8130
_cell_volume 3543.0(10)
_computing_cell_refinement 'SAINT V8.34A (Bruker AXS Inc., 2013)'
_computing_data_collection 'APEX2 (Bruker AXS Inc., 2014)'
_computing_data_reduction 'SAINT V8.34A (Bruker AXS Inc., 2013)'
_computing_molecular_graphics 'XP (Bruker AXS Inc., 2014)'
_computing_publication_material 'APEX2 (Bruker AXS Inc., 2014)'
_computing_structure_refinement 'SHELXL-2014/6 (Sheldrick, 2014)'
_computing_structure_solution 'SHELXT (Bruker AXS Inc., 2014)'
_diffrn_ambient_temperature 103.(2)
_diffrn_detector_area_resol_mean 8.3333
_diffrn_measured_fraction_theta_full 0.996
_diffrn_measured_fraction_theta_max 0.996
_diffrn_measurement_device_type 'CCD area detector'
_diffrn_measurement_method 'phi and omega scans'
_diffrn_radiation_monochromator graphite
_diffrn_radiation_type MoK\a
_diffrn_radiation_wavelength 0.71073
_diffrn_reflns_av_R_equivalents 0.0649
_diffrn_reflns_av_unetI/netI 0.0726
_diffrn_reflns_limit_h_max 39
_diffrn_reflns_limit_h_min -38
_diffrn_reflns_limit_k_max 11
_diffrn_reflns_limit_k_min -11
_diffrn_reflns_limit_l_max 26
_diffrn_reflns_limit_l_min -26
_diffrn_reflns_number 17195
_diffrn_reflns_theta_full 29.13
_diffrn_reflns_theta_max 29.13
_diffrn_reflns_theta_min 1.90
_diffrn_source 'fine-focus sealed tube'
_exptl_absorpt_coefficient_mu 0.075
_exptl_absorpt_correction_T_max 0.99
_exptl_absorpt_correction_T_min 0.78
_exptl_absorpt_correction_type multi-scan
_exptl_absorpt_process_details 'SADABS V2014/4 (Bruker AXS Inc.)'
_exptl_crystal_colour orange
_exptl_crystal_density_diffrn 1.267
_exptl_crystal_density_method 'not measured'
_exptl_crystal_description block
_exptl_crystal_F_000 1424
_exptl_crystal_size_max 0.240
_exptl_crystal_size_mid 0.180
_exptl_crystal_size_min 0.160
_refine_diff_density_max 0.340
_refine_diff_density_min -0.264
_refine_ls_extinction_method none
_refine_ls_goodness_of_fit_ref 1.015
_refine_ls_hydrogen_treatment constr
_refine_ls_matrix_type full
_refine_ls_number_parameters 237
_refine_ls_number_reflns 4769
_refine_ls_number_restraints 0
_refine_ls_restrained_S_all 1.015
_refine_ls_R_factor_all 0.0913
_refine_ls_R_factor_gt 0.0538
_refine_ls_shift/su_max 0.001
_refine_ls_shift/su_mean 0.000
_refine_ls_structure_factor_coef Fsqd
_refine_ls_weighting_details 'w=1/[\s^2^(Fo^2^)+(0.0417P)^2^+2.8295P] where P=(Fo^2^+2Fc^2^)/3'
_refine_ls_weighting_scheme calc
_refine_ls_wR_factor_gt 0.1094
_refine_ls_wR_factor_ref 0.1261
_reflns_number_gt 3192
_reflns_number_total 4769
_reflns_threshold_expression 'I > 2\s(I)'
_cod_data_source_file ncomms11871-s3.cif
_cod_data_source_block II
_cod_database_code 1548257

loop_
_space_group_symop_operation_xyz
'x, y, z'
'-x, y, -z+1/2'
'x+1/2, y+1/2, z'
'-x+1/2, y+1/2, -z+1/2'
'-x, -y, -z'
'x, -y, z-1/2'
'-x+1/2, -y+1/2, -z'
'x+1/2, -y+1/2, z-1/2'

loop_
_atom_site_type_symbol
_atom_site_label
_atom_site_fract_x
_atom_site_fract_y
_atom_site_fract_z
_atom_site_U_iso_or_equiv
_atom_site_adp_type
_atom_site_calc_flag
_atom_site_refinement_flags_adp
_atom_site_refinement_flags_occupancy
_atom_site_refinement_flags_posn
_atom_site_occupancy
_atom_site_disorder_assembly
_atom_site_disorder_group
B B1 0.22562(8) 0.3409(2) 0.03736(13) 0.0137(4) Uani d . . . 1 . .
B B2 0.53668(9) 0.3982(2) 0.58625(13) 0.0141(4) Uani d . . . 1 . .
C C1 0.29125(7) 0.3263(2) -0.00558(11) 0.0133(3) Uani d . . . 1 . .
C C2 0.29047(8) 0.5631(2) 0.04808(12) 0.0158(4) Uani d . . . 1 . .
H H2 0.282 0.6438 0.0721 0.019 Uiso calc U . R 1 . .
C C3 0.32601(8) 0.5785(2) 0.02690(12) 0.0171(4) Uani d . . . 1 . .
H H3 0.3467 0.6721 0.0332 0.021 Uiso calc U . R 1 . .
C C4 0.35951(9) 0.4078(2) -0.03760(14) 0.0247(4) Uani d . . . 1 . .
H H4A 0.3843 0.5009 -0.0253 0.037 Uiso calc U . R 1 . .
H H4B 0.3287 0.3868 -0.1041 0.037 Uiso calc U . R 1 . .
H H4C 0.3872 0.3164 -0.0052 0.037 Uiso calc U . R 1 . .
C C5 0.19989(8) 0.4554(2) 0.06950(12) 0.0157(4) Uani d . . . 1 . .
C C6 0.13620(8) 0.4977(2) 0.00830(12) 0.0168(4) Uani d . . . 1 . .
H H6 0.1082 0.4498 -0.051 0.02 Uiso calc U . R 1 . .
C C7 0.11282(8) 0.6072(2) 0.03154(13) 0.0194(4) Uani d . . . 1 . .
H H7 0.0697 0.6335 -0.0119 0.023 Uiso calc U . R 1 . .
C C8 0.15219(9) 0.6778(2) 0.11771(14) 0.0224(4) Uani d . . . 1 . .
H H8 0.1363 0.7519 0.134 0.027 Uiso calc U . R 1 . .
C C9 0.21525(9) 0.6388(2) 0.17999(14) 0.0254(4) Uani d . . . 1 . .
H H9 0.2427 0.6865 0.2394 0.03 Uiso calc U . R 1 . .
C C10 0.23840(8) 0.5302(2) 0.15592(13) 0.0208(4) Uani d . . . 1 . .
H H10 0.2818 0.5059 0.1995 0.025 Uiso calc U . R 1 . .
C C11 0.47492(7) 0.4295(2) 0.41468(11) 0.0133(3) Uani d . . . 1 . .
C C12 0.51163(8) 0.1840(2) 0.47415(12) 0.0152(3) Uani d . . . 1 . .
H H12 0.5325 0.0984 0.5164 0.018 Uiso calc U . R 1 . .
C C13 0.47892(8) 0.1763(2) 0.38288(12) 0.0171(4) Uani d . . . 1 . .
H H13 0.4726 0.0841 0.3499 0.021 Uiso calc U . R 1 . .
C C14 0.41581(9) 0.3612(2) 0.24809(12) 0.0267(4) Uani d . . . 1 . .
H H14A 0.3988 0.2633 0.212 0.04 Uiso calc U . R 1 . .
H H14B 0.4399 0.4168 0.2369 0.04 Uiso calc U . R 1 . .
H H14C 0.3814 0.4285 0.2295 0.04 Uiso calc U . R 1 . .
C C15 0.57153(7) 0.27925(19) 0.66974(11) 0.0137(3) Uani d . . . 1 . .
C C16 0.54973(8) 0.2516(2) 0.71513(11) 0.0157(3) Uani d . . . 1 . .
H H16 0.5133 0.305 0.6943 0.019 Uiso calc U . R 1 . .
C C17 0.58004(8) 0.1487(2) 0.78940(12) 0.0176(4) Uani d . . . 1 . .
H H17 0.5641 0.1326 0.8184 0.021 Uiso calc U . R 1 . .
C C18 0.63338(8) 0.0692(2) 0.82147(12) 0.0185(4) Uani d . . . 1 . .
H H18 0.6545 0.0003 0.873 0.022 Uiso calc U . R 1 . .
C C19 0.65556(8) 0.0917(2) 0.77740(12) 0.0187(4) Uani d . . . 1 . .
H H19 0.6918 0.0368 0.7984 0.022 Uiso calc U . R 1 . .
C C20 0.62505(8) 0.1938(2) 0.70299(12) 0.0168(4) Uani d . . . 1 . .
H H20 0.6407 0.2067 0.6734 0.02 Uiso calc U . R 1 . .
N N1 0.26801(6) 0.40731(16) 0.02858(9) 0.0127(3) Uani d . . . 1 . .
N N2 0.32742(7) 0.43632(17) -0.00526(10) 0.0160(3) Uani d . . . 1 . .
N N3 0.50960(6) 0.33992(16) 0.49603(9) 0.0123(3) Uani d . . . 1 . .
N N4 0.45616(7) 0.32400(17) 0.34547(10) 0.0164(3) Uani d . . . 1 . .

loop_
_atom_site_aniso_label
_atom_site_aniso_U_11
_atom_site_aniso_U_22
_atom_site_aniso_U_33
_atom_site_aniso_U_12
_atom_site_aniso_U_13
_atom_site_aniso_U_23
B1 0.0112(8) 0.0162(9) 0.0113(9) 0.0012(7) 0.0065(7) 0.0008(7)
B2 0.0125(8) 0.0147(10) 0.0147(9) -0.0004(7) 0.0089(8) 0.0005(8)
C1 0.0104(7) 0.0166(9) 0.0117(8) 0.0008(6) 0.0069(7) 0.0005(7)
C2 0.0164(8) 0.0125(8) 0.0172(9) -0.0010(7) 0.0107(7) -0.0009(7)
C3 0.0184(8) 0.0141(9) 0.0190(9) -0.0018(7) 0.0126(7) -0.0005(7)
C4 0.0291(10) 0.0205(10) 0.0397(12) -0.0038(8) 0.0293(10) -0.0042(9)
C5 0.0170(8) 0.0138(8) 0.0194(9) -0.0025(7) 0.0135(7) -0.0006(7)
C6 0.0177(8) 0.0162(9) 0.0185(9) -0.0007(7) 0.0129(8) 0.0021(7)
C7 0.0183(8) 0.0169(9) 0.0280(10) 0.0022(7) 0.0176(8) 0.0043(8)
C8 0.0306(10) 0.0175(9) 0.0346(11) -0.0016(8) 0.0282(9) -0.0033(8)
C9 0.0285(10) 0.0266(11) 0.0260(10) -0.0064(8) 0.0203(9) -0.0100(8)
C10 0.0170(8) 0.0241(10) 0.0211(9) -0.0012(7) 0.0127(8) -0.0037(8)
C11 0.0114(7) 0.0145(8) 0.0124(8) -0.0008(6) 0.0074(7) 0.0008(6)
C12 0.0157(8) 0.0113(8) 0.0187(9) 0.0007(7) 0.0116(7) 0.0006(7)
C13 0.0189(8) 0.0128(8) 0.0205(9) -0.0009(7) 0.0136(8) -0.0013(7)
C14 0.0331(11) 0.0208(10) 0.0145(9) 0.0037(8) 0.0112(9) -0.0004(8)
C15 0.0132(8) 0.0113(8) 0.0120(8) -0.0017(6) 0.0066(7) -0.0012(6)
C16 0.0163(8) 0.0150(8) 0.0147(8) 0.0016(7) 0.0100(7) 0.0000(7)
C17 0.0201(8) 0.0177(9) 0.0147(9) -0.0017(7) 0.0116(7) -0.0003(7)
C18 0.0200(8) 0.0147(9) 0.0126(8) -0.0004(7) 0.0075(7) 0.0016(7)
C19 0.0130(8) 0.0190(9) 0.0173(9) 0.0036(7) 0.0074(7) 0.0022(7)
C20 0.0162(8) 0.0183(9) 0.0163(9) 0.0005(7) 0.0110(7) 0.0017(7)
N1 0.0117(6) 0.0115(7) 0.0113(7) 0.0009(5) 0.0063(6) 0.0002(5)
N2 0.0175(7) 0.0142(7) 0.0209(8) -0.0022(6) 0.0147(6) -0.0026(6)
N3 0.0115(6) 0.0109(7) 0.0143(7) 0.0009(5) 0.0086(6) 0.0018(5)
N4 0.0180(7) 0.0139(7) 0.0141(7) 0.0000(6) 0.0095(6) -0.0002(6)

loop_
_atom_type_symbol
_atom_type_description
_atom_type_scat_dispersion_real
_atom_type_scat_dispersion_imag
_atom_type_scat_source
C C 0.0033 0.0016 'International Tables Vol C Tables 4.2.6.8 and 6.1.1.4'
H H 0.0000 0.0000 'International Tables Vol C Tables 4.2.6.8 and 6.1.1.4'
B B 0.0013 0.0007 'International Tables Vol C Tables 4.2.6.8 and 6.1.1.4'
N N 0.0061 0.0033 'International Tables Vol C Tables 4.2.6.8 and 6.1.1.4'

loop_
_geom_angle_atom_site_label_1
_geom_angle_atom_site_label_2
_geom_angle_atom_site_label_3
_geom_angle_site_symmetry_1
_geom_angle_site_symmetry_3
_geom_angle
N1 B1 C1 . 7 112.50(15)
N1 B1 C5 . . 117.67(15)
C1 B1 C5 7 . 129.58(15)
N3 B2 C11 . 5_666 112.53(15)
N3 B2 C15 . . 119.22(15)
C11 B2 C15 5_666 . 128.22(15)
N2 C1 N1 . . 105.47(14)
N2 C1 B1 . 7 132.06(15)
N1 C1 B1 . 7 122.41(14)
C3 C2 N1 . . 108.37(15)
C2 C3 N2 . . 108.65(15)
C10 C5 C6 . . 115.74(16)
C10 C5 B1 . . 123.36(15)
C6 C5 B1 . . 120.71(15)
C7 C6 C5 . . 122.36(17)
C8 C7 C6 . . 120.26(17)
C7 C8 C9 . . 119.04(17)
C8 C9 C10 . . 120.36(18)
C9 C10 C5 . . 122.24(17)
N4 C11 N3 . . 105.67(14)
N4 C11 B2 . 5_666 132.63(15)
N3 C11 B2 . 5_666 121.69(14)
C13 C12 N3 . . 108.28(15)
C12 C13 N4 . . 108.67(15)
C20 C15 C16 . . 116.06(15)
C20 C15 B2 . . 123.05(15)
C16 C15 B2 . . 120.88(15)
C17 C16 C15 . . 121.88(16)
C18 C17 C16 . . 120.42(16)
C17 C18 C19 . . 119.22(16)
C20 C19 C18 . . 120.26(16)
C19 C20 C15 . . 122.13(16)
C1 N1 C2 . . 107.90(13)
C1 N1 B1 . . 125.09(14)
C2 N1 B1 . . 126.95(14)
C3 N2 C1 . . 109.61(13)
C3 N2 C4 . . 124.79(14)
C1 N2 C4 . . 125.55(15)
C12 N3 C11 . . 107.94(13)
C12 N3 B2 . . 126.26(14)
C11 N3 B2 . . 125.76(14)
C13 N4 C11 . . 109.43(14)
C13 N4 C14 . . 124.91(15)
C11 N4 C14 . . 125.56(15)

loop_
_geom_bond_atom_site_label_1
_geom_bond_atom_site_label_2
_geom_bond_site_symmetry_2
_geom_bond_distance
B1 N1 . 1.458(2)
B1 C1 7 1.491(3)
B1 C5 . 1.586(2)
B2 N3 . 1.454(2)
B2 C11 5_666 1.496(3)
B2 C15 . 1.576(3)
C1 N2 . 1.397(2)
C1 N1 . 1.403(2)
C1 B1 7 1.491(3)
C2 C3 . 1.346(2)
C2 N1 . 1.406(2)
C3 N2 . 1.372(2)
C4 N2 . 1.450(2)
C5 C10 . 1.403(2)
C5 C6 . 1.409(2)
C6 C7 . 1.391(2)
C7 C8 . 1.384(3)
C8 C9 . 1.389(3)
C9 C10 . 1.392(3)
C11 N4 . 1.392(2)
C11 N3 . 1.403(2)
C11 B2 5_666 1.496(3)
C12 C13 . 1.348(2)
C12 N3 . 1.402(2)
C13 N4 . 1.374(2)
C14 N4 . 1.449(2)
C15 C20 . 1.409(2)
C15 C16 . 1.410(2)
C16 C17 . 1.389(2)
C17 C18 . 1.386(2)
C18 C19 . 1.389(2)
C19 C20 . 1.385(2)
